data_4315326
loop_
_publ_author_name
'Joanne Ledger'
'Ramamoorthy Boomishankar'
'Alexander Steiner'

_publ_section_title
;
 Aqueous Chemistry of Chlorocyclophosphazenes: Phosphates {PO2},
 Phosphamides {P(O)NHR}, and the first Phosphites {PHO} and Pyrophosphates
 {(PO)2O} of These Heterocycles
;
_journal_name_full 'Inorganic Chemistry'
_journal_page_first 3896
_journal_page_last 3904
_journal_paper_doi 10.1021/ic100076t
_journal_volume 49
_journal_year 2010
_chemical_formula_sum 'C14 H34 N7 O P3'
_chemical_formula_weight 409.39
_chemical_name_systematic
; 
 ? 
;
_space_group_IT_number 2
_symmetry_cell_setting triclinic
_symmetry_space_group_name_Hall '-P 1'
_symmetry_space_group_name_H-M 'P -1'
_atom_sites_solution_hydrogens geom
_atom_sites_solution_primary direct
_atom_sites_solution_secondary difmap
_audit_creation_method SHELXL-97
_cell_angle_alpha 97.949(2)
_cell_angle_beta 98.822(2)
_cell_angle_gamma 94.733(2)
_cell_formula_units_Z 2
_cell_length_a 9.1235(12)
_cell_length_b 9.4050(12)
_cell_length_c 12.2275(16)
_cell_measurement_temperature 100(2)
_cell_volume 1021.0(2)
_computing_structure_refinement 'SHELXL-97 (Sheldrick, 1997)'
_computing_structure_solution 'SHELXS-97 (Sheldrick, 1990)'
_diffrn_ambient_temperature 100(2)
_diffrn_measured_fraction_theta_full 0.984
_diffrn_measured_fraction_theta_max 0.984
_diffrn_measurement_device_type 'Bruker Smart Apex'
_diffrn_measurement_method \w
_diffrn_radiation_monochromator graphite
_diffrn_radiation_source 'fine-focus sealed tube'
_diffrn_radiation_type MoK\a
_diffrn_radiation_wavelength 0.71073
_diffrn_reflns_av_R_equivalents 0.0178
_diffrn_reflns_av_sigmaI/netI 0.0385
_diffrn_reflns_limit_h_max 10
_diffrn_reflns_limit_h_min -8
_diffrn_reflns_limit_k_max 11
_diffrn_reflns_limit_k_min -11
_diffrn_reflns_limit_l_max 14
_diffrn_reflns_limit_l_min -14
_diffrn_reflns_number 5322
_diffrn_reflns_theta_full 25.04
_diffrn_reflns_theta_max 25.04
_diffrn_reflns_theta_min 1.71
_exptl_absorpt_coefficient_mu 0.310
_exptl_absorpt_correction_T_max 1.000
_exptl_absorpt_correction_T_min 0.785
_exptl_absorpt_correction_type multi-scan
_exptl_crystal_colour colourless
_exptl_crystal_density_diffrn 1.332
_exptl_crystal_density_method 'not measured'
_exptl_crystal_description plate
_exptl_crystal_F_000 440
_exptl_crystal_size_max 0.25
_exptl_crystal_size_mid 0.20
_exptl_crystal_size_min 0.10
_refine_diff_density_max 0.819
_refine_diff_density_min -0.509
_refine_diff_density_rms 0.081
_refine_ls_extinction_method none
_refine_ls_goodness_of_fit_ref 1.034
_refine_ls_hydrogen_treatment mixed
_refine_ls_matrix_type full
_refine_ls_number_parameters 220
_refine_ls_number_reflns 3556
_refine_ls_number_restraints 447
_refine_ls_restrained_S_all 1.148
_refine_ls_R_factor_all 0.0820
_refine_ls_R_factor_gt 0.0692
_refine_ls_shift/su_max 0.001
_refine_ls_shift/su_mean 0.000
_refine_ls_structure_factor_coef Fsqd
_refine_ls_weighting_details 'calc w=1/[\s^2^(Fo^2^)+(0.0826P)^2^+2.5486P] where P=(Fo^2^+2Fc^2^)/3'
_refine_ls_weighting_scheme calc
_refine_ls_wR_factor_gt 0.1733
_refine_ls_wR_factor_ref 0.1845
_reflns_number_gt 2965
_reflns_number_total 3556
_reflns_threshold_expression >2sigma(I)
_cod_data_source_file ic100076t_si_002_9.cif
_cod_data_source_block bsr62iso
_cod_database_code 4315326

loop_
_symmetry_equiv_pos_as_xyz
'x, y, z'
'-x, -y, -z'

loop_
_atom_site_label
_atom_site_type_symbol
_atom_site_fract_x
_atom_site_fract_y
_atom_site_fract_z
_atom_site_U_iso_or_equiv
_atom_site_adp_type
_atom_site_occupancy
_atom_site_symmetry_multiplicity
_atom_site_calc_flag
_atom_site_refinement_flags
_atom_site_disorder_assembly
_atom_site_disorder_group
P1 P 1.11652(13) 0.21909(12) 0.06470(10) 0.0380(3) Uani 1 1 d U . .
H1 H 1.087(6) 0.293(6) -0.026(4) 0.056(15) Uiso 1 1 d . . .
N1 N 1.2108(4) 0.3284(4) 0.1669(3) 0.0341(8) Uani 1 1 d U A .
N2 N 0.9479(4) 0.1743(4) 0.0952(4) 0.0441(11) Uani 1 1 d U A .
H2 H 0.914(7) 0.110(7) 0.057(5) 0.059(18) Uiso 1 1 d . . .
N3 N 0.9831(4) 0.3599(4) 0.2811(4) 0.0550(12) Uani 1 1 d U A .
O1 O 1.1842(4) 0.0893(4) 0.0237(3) 0.0498(9) Uani 1 1 d U . .
P2 P 0.86582(12) 0.25049(11) 0.19702(11) 0.0392(4) Uani 1 1 d DU . .
C1 C 0.6821(12) 0.5962(11) 0.1486(9) 0.047(2) Uiso 0.526(9) 1 d PDU A 1
H1A H 0.7148 0.6788 0.1142 0.070 Uiso 0.526(9) 1 calc PR A 1
H1B H 0.7025 0.6222 0.2303 0.070 Uiso 0.526(9) 1 calc PR A 1
H1C H 0.5749 0.5695 0.1237 0.070 Uiso 0.526(9) 1 calc PR A 1
C2 C 0.7640(13) 0.4728(9) 0.1150(9) 0.038(3) Uiso 0.526(9) 1 d PDU A 1
H2A H 0.7448 0.4495 0.0323 0.046 Uiso 0.526(9) 1 calc PR A 1
H2B H 0.8722 0.5022 0.1386 0.046 Uiso 0.526(9) 1 calc PR A 1
N4 N 0.7251(7) 0.3418(7) 0.1615(7) 0.0232(17) Uiso 0.526(9) 1 d PDU A 1
C3 C 0.5842(10) 0.2575(12) 0.0995(8) 0.036(3) Uiso 0.526(9) 1 d PDU A 1
H3A H 0.6035 0.2022 0.0291 0.043 Uiso 0.526(9) 1 calc PR A 1
H3B H 0.5093 0.3243 0.0799 0.043 Uiso 0.526(9) 1 calc PR A 1
C4 C 0.5238(9) 0.1544(10) 0.1711(7) 0.032(2) Uiso 0.526(9) 1 d PDU A 1
H4A H 0.4925 0.2111 0.2363 0.039 Uiso 0.526(9) 1 calc PR A 1
H4B H 0.4345 0.0945 0.1267 0.039 Uiso 0.526(9) 1 calc PR A 1
C5 C 0.6331(9) 0.0589(10) 0.2115(8) 0.034(3) Uiso 0.526(9) 1 d PDU A 1
H5A H 0.5904 0.0017 0.2635 0.040 Uiso 0.526(9) 1 calc PR A 1
H5B H 0.6512 -0.0095 0.1470 0.040 Uiso 0.526(9) 1 calc PR A 1
N5 N 0.7743(7) 0.1363(7) 0.2684(6) 0.0256(16) Uiso 0.526(9) 1 d PDU A 1
C6 C 0.8561(9) 0.0608(8) 0.3497(6) 0.038(2) Uiso 0.526(9) 1 d PDU A 1
H6A H 0.7899 0.0356 0.4028 0.045 Uiso 0.526(9) 1 calc PR A 1
H6B H 0.9414 0.1274 0.3930 0.045 Uiso 0.526(9) 1 calc PR A 1
C7 C 0.9151(11) -0.0765(10) 0.3004(8) 0.046(2) Uiso 0.526(9) 1 d PDU A 1
H7A H 0.9673 -0.1208 0.3610 0.069 Uiso 0.526(9) 1 calc PR A 1
H7B H 0.9844 -0.0527 0.2501 0.069 Uiso 0.526(9) 1 calc PR A 1
H7C H 0.8316 -0.1442 0.2583 0.069 Uiso 0.526(9) 1 calc PR A 1
C1' C 0.6355(15) 0.5528(14) 0.1662(10) 0.057(3) Uiso 0.474(9) 1 d PDU A 2
H1D H 0.6394 0.6479 0.1420 0.085 Uiso 0.474(9) 1 calc PR A 2
H1E H 0.6813 0.5628 0.2451 0.085 Uiso 0.474(9) 1 calc PR A 2
H1F H 0.5313 0.5117 0.1570 0.085 Uiso 0.474(9) 1 calc PR A 2
C2' C 0.7221(16) 0.4511(12) 0.0937(11) 0.052(4) Uiso 0.474(9) 1 d PDU A 2
H2C H 0.6767 0.4413 0.0137 0.062 Uiso 0.474(9) 1 calc PR A 2
H2D H 0.8272 0.4927 0.1020 0.062 Uiso 0.474(9) 1 calc PR A 2
N4' N 0.7162(8) 0.3099(9) 0.1301(8) 0.033(2) Uiso 0.474(9) 1 d PDU A 2
C3' C 0.5769(11) 0.2152(13) 0.0857(10) 0.042(3) Uiso 0.474(9) 1 d PDU A 2
H3C H 0.4933 0.2758 0.0791 0.050 Uiso 0.474(9) 1 calc PR A 2
H3D H 0.5833 0.1676 0.0094 0.050 Uiso 0.474(9) 1 calc PR A 2
C4' C 0.5430(17) 0.1053(18) 0.1520(15) 0.090(5) Uiso 0.474(9) 1 d PDU A 2
H4C H 0.5000 0.1521 0.2156 0.108 Uiso 0.474(9) 1 calc PR A 2
H4D H 0.4632 0.0352 0.1054 0.108 Uiso 0.474(9) 1 calc PR A 2
C5' C 0.6540(13) 0.0271(15) 0.1957(13) 0.062(4) Uiso 0.474(9) 1 d PDU A 2
H5C H 0.6635 -0.0540 0.1372 0.074 Uiso 0.474(9) 1 calc PR A 2
H5D H 0.6203 -0.0154 0.2585 0.074 Uiso 0.474(9) 1 calc PR A 2
N5' N 0.8053(8) 0.1059(8) 0.2372(7) 0.032(2) Uiso 0.474(9) 1 d PDU A 2
C6' C 0.9116(12) 0.0032(12) 0.2660(8) 0.050(3) Uiso 0.474(9) 1 d PDU A 2
H6C H 1.0137 0.0471 0.2649 0.060 Uiso 0.474(9) 1 calc PR A 2
H6D H 0.8906 -0.0840 0.2082 0.060 Uiso 0.474(9) 1 calc PR A 2
C7' C 0.90566(11) -0.04098(10) 0.37895(9) 0.078(4) Uiso 0.474(9) 1 d PDU A 2
H7D H 0.9797 -0.1087 0.3939 0.117 Uiso 0.474(9) 1 calc PR A 2
H7E H 0.8059 -0.0876 0.3799 0.117 Uiso 0.474(9) 1 calc PR A 2
H7F H 0.9276 0.0446 0.4367 0.117 Uiso 0.474(9) 1 calc PR A 2
P3 P 1.15748(11) 0.39160(10) 0.27787(9) 0.0327(3) Uani 1 1 d RDU . .
C8 C 1.27305(11) 0.77878(10) 0.21214(9) 0.0545(13) Uani 1 1 d RDU . .
H8A H 1.2377 0.8306 0.1507 0.082 Uiso 0.770(7) 1 calc PR B 1
H8B H 1.3694 0.7447 0.2020 0.082 Uiso 0.770(7) 1 calc PR B 1
H8C H 1.2846 0.8438 0.2835 0.082 Uiso 0.770(7) 1 calc PR B 1
H8D H 1.2389 0.7561 0.1311 0.082 Uiso 0.230(7) 1 calc PR B 2
H8E H 1.3594 0.8521 0.2277 0.082 Uiso 0.230(7) 1 calc PR B 2
H8F H 1.1924 0.8158 0.2486 0.082 Uiso 0.230(7) 1 calc PR B 2
C9 C 1.1618(6) 0.6518(6) 0.2126(5) 0.0377(14) Uiso 0.770(7) 1 d PDU A 1
H9A H 1.0638 0.6867 0.2198 0.045 Uiso 0.770(7) 1 calc PR B 1
H9B H 1.1503 0.5869 0.1401 0.045 Uiso 0.770(7) 1 calc PR B 1
N6 N 1.2062(4) 0.5690(4) 0.3047(3) 0.0377(9) Uani 1 1 d DU A .
C10 C 1.1992(9) 0.6350(8) 0.4222(5) 0.0457(19) Uiso 0.770(7) 1 d PDU A 1
H10A H 1.0941 0.6245 0.4340 0.055 Uiso 0.770(7) 1 calc PR B 1
H10B H 1.2323 0.7395 0.4317 0.055 Uiso 0.770(7) 1 calc PR B 1
C11 C 1.2933(8) 0.5693(6) 0.5108(5) 0.0426(15) Uiso 0.770(7) 1 d PDU A 1
H11A H 1.3997 0.5894 0.5048 0.051 Uiso 0.770(7) 1 calc PR B 1
H11B H 1.2792 0.6158 0.5857 0.051 Uiso 0.770(7) 1 calc PR B 1
C12 C 1.2552(8) 0.4088(6) 0.5008(5) 0.0426(15) Uiso 0.770(7) 1 d PDU A 1
H12A H 1.315(7) 0.362(7) 0.556(6) 0.051 Uiso 0.770(7) 1 d P B 1
H12B H 1.149(10) 0.386(9) 0.481(6) 0.051 Uiso 0.770(7) 1 d P B 1
N7 N 1.2658(7) 0.3347(5) 0.3871(4) 0.0334(13) Uiso 0.770(7) 1 d PDU A 1
C13 C 1.2621(6) 0.1771(6) 0.3831(5) 0.0392(14) Uiso 0.770(7) 1 d PDU A 1
H13A H 1.2476 0.1310 0.3038 0.047 Uiso 0.770(7) 1 calc PR B 1
H13B H 1.1752 0.1423 0.4153 0.047 Uiso 0.770(7) 1 calc PR B 1
C14 C 1.4007(7) 0.1301(8) 0.4450(6) 0.0456(16) Uiso 0.770(7) 1 d PDU A 1
H14A H 1.3905 0.0246 0.4391 0.068 Uiso 0.770(7) 1 calc PR B 1
H14B H 1.4147 0.1733 0.5241 0.068 Uiso 0.770(7) 1 calc PR B 1
H14C H 1.4871 0.1616 0.4123 0.068 Uiso 0.770(7) 1 calc PR B 1
C9' C 1.318(2) 0.641(2) 0.258(2) 0.074(7) Uiso 0.230(7) 1 d PDU A 2
H9C H 1.3442 0.5735 0.1962 0.089 Uiso 0.230(7) 1 calc PR B 2
H9D H 1.4080 0.6672 0.3159 0.089 Uiso 0.230(7) 1 calc PR B 2
C10' C 1.158(3) 0.6492(17) 0.3994(13) 0.036(5) Uiso 0.230(7) 1 d PDU A 2
H10C H 1.0478 0.6485 0.3863 0.043 Uiso 0.230(7) 1 calc PR B 2
H10D H 1.2033 0.7506 0.4127 0.043 Uiso 0.230(7) 1 calc PR B 2
C11' C 1.207(3) 0.5763(17) 0.4966(14) 0.042(5) Uiso 0.230(7) 1 d PDU A 2
H11C H 1.1688 0.6253 0.5619 0.051 Uiso 0.230(7) 1 calc PR B 2
H11D H 1.3172 0.5923 0.5138 0.051 Uiso 0.230(7) 1 calc PR B 2
C12' C 1.163(3) 0.4186(18) 0.4868(17) 0.046(6) Uiso 0.230(7) 1 d PDU A 2
H12C H 1.2047 0.3847 0.5570 0.055 Uiso 0.230(7) 1 calc PR B 2
H12D H 1.0525 0.4013 0.4775 0.055 Uiso 0.230(7) 1 calc PR B 2
N7' N 1.214(2) 0.3339(17) 0.3913(11) 0.043(5) Uiso 0.230(7) 1 d PDU A 2
C13' C 1.3714(18) 0.3070(19) 0.3999(14) 0.037(5) Uiso 0.230(7) 1 d PDU A 2
H13C H 1.4366 0.3970 0.4327 0.045 Uiso 0.230(7) 1 calc PR B 2
H13D H 1.3946 0.2740 0.3246 0.045 Uiso 0.230(7) 1 calc PR B 2
C14' C 1.398(3) 0.191(3) 0.475(2) 0.053(6) Uiso 0.230(7) 1 d PDU A 2
H14D H 1.5040 0.1752 0.4845 0.080 Uiso 0.230(7) 1 calc PR B 2
H14E H 1.3375 0.1010 0.4393 0.080 Uiso 0.230(7) 1 calc PR B 2
H14F H 1.3707 0.2229 0.5477 0.080 Uiso 0.230(7) 1 calc PR B 2

loop_
_atom_site_aniso_label
_atom_site_aniso_U_11
_atom_site_aniso_U_22
_atom_site_aniso_U_33
_atom_site_aniso_U_23
_atom_site_aniso_U_13
_atom_site_aniso_U_12
P1 0.0363(7) 0.0302(6) 0.0405(7) 0.0014(5) -0.0084(5) -0.0032(5)
N1 0.0301(19) 0.0257(17) 0.043(2) 0.0023(15) 0.0002(15) -0.0038(14)
N2 0.027(2) 0.0253(19) 0.069(3) -0.0094(19) -0.0110(18) 0.0002(15)
N3 0.029(2) 0.034(2) 0.094(3) -0.017(2) 0.016(2) -0.0053(16)
O1 0.0342(17) 0.0421(18) 0.062(2) -0.0175(16) 0.0020(15) -0.0078(14)
P2 0.0206(6) 0.0252(6) 0.0696(8) 0.0123(5) -0.0017(5) -0.0014(4)
P3 0.0260(6) 0.0222(5) 0.0472(7) 0.0004(4) 0.0042(5) -0.0008(4)
C8 0.055(3) 0.033(2) 0.074(4) 0.009(2) 0.009(3) 0.000(2)
N6 0.034(2) 0.0239(17) 0.051(2) -0.0016(15) 0.0018(16) -0.0008(14)

loop_
_atom_type_symbol
_atom_type_description
_atom_type_scat_dispersion_real
_atom_type_scat_dispersion_imag
_atom_type_scat_source
C C 0.0033 0.0016 'International Tables Vol C Tables 4.2.6.8 and 6.1.1.4'
H H 0.0000 0.0000 'International Tables Vol C Tables 4.2.6.8 and 6.1.1.4'
N N 0.0061 0.0033 'International Tables Vol C Tables 4.2.6.8 and 6.1.1.4'
O O 0.0106 0.0060 'International Tables Vol C Tables 4.2.6.8 and 6.1.1.4'
P P 0.1023 0.0942 'International Tables Vol C Tables 4.2.6.8 and 6.1.1.4'

loop_
_geom_angle_atom_site_label_1
_geom_angle_atom_site_label_2
_geom_angle_atom_site_label_3
_geom_angle
_geom_angle_site_symmetry_1
_geom_angle_site_symmetry_3
_geom_angle_publ_flag
O1 P1 N1 117.60(19) . . ?
O1 P1 N2 110.84(19) . . ?
N1 P1 N2 109.0(2) . . ?
O1 P1 H1 106(2) . . ?
N1 P1 H1 108(2) . . ?
N2 P1 H1 104(2) . . ?
P3 N1 P1 127.2(2) . . ?
P2 N2 P1 129.2(2) . . ?
P2 N2 H2 122(5) . . ?
P1 N2 H2 108(5) . . ?
P2 N3 P3 127.5(3) . . ?
N3 P2 N5' 118.4(3) . . ?
N3 P2 N4 105.6(3) . . ?
N5' P2 N4 109.2(4) . . ?
N3 P2 N2 109.1(2) . . ?
N5' P2 N2 97.6(4) . . ?
N4 P2 N2 117.5(3) . . ?
N3 P2 N4' 119.4(4) . . ?
N5' P2 N4' 105.2(4) . . ?
N4 P2 N4' 15.5(3) . . ?
N2 P2 N4' 104.1(4) . . ?
N3 P2 N5 110.0(3) . . ?
N5' P2 N5 19.3(3) . . ?
N4 P2 N5 96.8(3) . . ?
N2 P2 N5 116.8(3) . . ?
N4' P2 N5 97.4(3) . . ?
C2 C1 H1A 109.5 . . ?
C2 C1 H1B 109.5 . . ?
H1A C1 H1B 109.5 . . ?
C2 C1 H1C 109.5 . . ?
H1A C1 H1C 109.5 . . ?
H1B C1 H1C 109.5 . . ?
N4 C2 C1 114.8(8) . . ?
N4 C2 H2A 108.6 . . ?
C1 C2 H2A 108.6 . . ?
N4 C2 H2B 108.6 . . ?
C1 C2 H2B 108.6 . . ?
H2A C2 H2B 107.6 . . ?
C2 N4 C3 113.0(7) . . ?
C2 N4 P2 114.8(6) . . ?
C3 N4 P2 117.1(6) . . ?
N4 C3 C4 110.1(7) . . ?
N4 C3 H3A 109.6 . . ?
C4 C3 H3A 109.6 . . ?
N4 C3 H3B 109.6 . . ?
C4 C3 H3B 109.6 . . ?
H3A C3 H3B 108.2 . . ?
C5 C4 C3 113.1(7) . . ?
C5 C4 H4A 109.0 . . ?
C3 C4 H4A 109.0 . . ?
C5 C4 H4B 109.0 . . ?
C3 C4 H4B 109.0 . . ?
H4A C4 H4B 107.8 . . ?
N5 C5 C4 113.2(7) . . ?
N5 C5 H5A 108.9 . . ?
C4 C5 H5A 108.9 . . ?
N5 C5 H5B 108.9 . . ?
C4 C5 H5B 108.9 . . ?
H5A C5 H5B 107.7 . . ?
C5 N5 C6 114.1(6) . . ?
C5 N5 P2 117.6(5) . . ?
C6 N5 P2 121.1(5) . . ?
N5 C6 C7 115.1(7) . . ?
N5 C6 H6A 108.5 . . ?
C7 C6 H6A 108.5 . . ?
N5 C6 H6B 108.5 . . ?
C7 C6 H6B 108.5 . . ?
H6A C6 H6B 107.5 . . ?
C6 C7 H7A 109.5 . . ?
C6 C7 H7B 109.5 . . ?
H7A C7 H7B 109.5 . . ?
C6 C7 H7C 109.5 . . ?
H7A C7 H7C 109.5 . . ?
H7B C7 H7C 109.5 . . ?
C2' C1' H1D 109.5 . . ?
C2' C1' H1E 109.5 . . ?
H1D C1' H1E 109.5 . . ?
C2' C1' H1F 109.5 . . ?
H1D C1' H1F 109.5 . . ?
H1E C1' H1F 109.5 . . ?
N4' C2' C1' 109.3(9) . . ?
N4' C2' H2C 109.8 . . ?
C1' C2' H2C 109.8 . . ?
N4' C2' H2D 109.8 . . ?
C1' C2' H2D 109.8 . . ?
H2C C2' H2D 108.3 . . ?
C2' N4' C3' 114.9(9) . . ?
C2' N4' P2 121.9(8) . . ?
C3' N4' P2 122.3(6) . . ?
C4' C3' N4' 115.0(10) . . ?
C4' C3' H3C 108.5 . . ?
N4' C3' H3C 108.5 . . ?
C4' C3' H3D 108.5 . . ?
N4' C3' H3D 108.5 . . ?
H3C C3' H3D 107.5 . . ?
C5' C4' C3' 120.3(13) . . ?
C5' C4' H4C 107.3 . . ?
C3' C4' H4C 107.3 . . ?
C5' C4' H4D 107.3 . . ?
C3' C4' H4D 107.3 . . ?
H4C C4' H4D 106.9 . . ?
C4' C5' N5' 117.4(11) . . ?
C4' C5' H5C 108.0 . . ?
N5' C5' H5C 108.0 . . ?
C4' C5' H5D 108.0 . . ?
N5' C5' H5D 108.0 . . ?
H5C C5' H5D 107.2 . . ?
C6' N5' C5' 109.7(8) . . ?
C6' N5' P2 118.3(6) . . ?
C5' N5' P2 124.5(7) . . ?
N5' C6' C7' 113.1(7) . . ?
N5' C6' H6C 109.0 . . ?
C7' C6' H6C 109.0 . . ?
N5' C6' H6D 109.0 . . ?
C7' C6' H6D 109.0 . . ?
H6C C6' H6D 107.8 . . ?
C6' C7' H7D 109.5 . . ?
C6' C7' H7E 109.5 . . ?
H7D C7' H7E 109.5 . . ?
C6' C7' H7F 109.5 . . ?
H7D C7' H7F 109.5 . . ?
H7E C7' H7F 109.5 . . ?
N1 P3 N7' 120.0(6) . . ?
N1 P3 N3 116.1(2) . . ?
N7' P3 N3 96.0(7) . . ?
N1 P3 N6 109.18(19) . . ?
N7' P3 N6 105.1(6) . . ?
N3 P3 N6 109.27(19) . . ?
N1 P3 N7 108.0(2) . . ?
N7' P3 N7 16.3(6) . . ?
N3 P3 N7 112.0(3) . . ?
N6 P3 N7 101.3(2) . . ?
C9 C8 C9' 57.4(8) . . ?
C9 C8 H8A 109.5 . . ?
C9' C8 H8A 151.9 . . ?
C9 C8 H8B 109.5 . . ?
C9' C8 H8B 60.5 . . ?
H8A C8 H8B 109.5 . . ?
C9 C8 H8C 109.5 . . ?
C9' C8 H8C 98.5 . . ?
H8A C8 H8C 109.5 . . ?
H8B C8 H8C 109.5 . . ?
C9 C8 H8D 82.2 . . ?
C9' C8 H8D 109.5 . . ?
H8A C8 H8D 42.5 . . ?
H8B C8 H8D 89.7 . . ?
H8C C8 H8D 151.4 . . ?
C9 C8 H8E 165.6 . . ?
C9' C8 H8E 109.5 . . ?
H8A C8 H8E 84.9 . . ?
H8B C8 H8E 63.5 . . ?
H8C C8 H8E 64.3 . . ?
H8D C8 H8E 109.5 . . ?
C9 C8 H8F 72.9 . . ?
C9' C8 H8F 109.5 . . ?
H8A C8 H8F 86.7 . . ?
H8B C8 H8F 160.8 . . ?
H8C C8 H8F 53.6 . . ?
H8D C8 H8F 109.5 . . ?
H8E C8 H8F 109.5 . . ?
N6 C9 C8 112.7(4) . . ?
N6 C9 H9A 109.0 . . ?
C8 C9 H9A 109.0 . . ?
N6 C9 H9B 109.0 . . ?
C8 C9 H9B 109.0 . . ?
H9A C9 H9B 107.8 . . ?
C9' N6 C10' 116.5(12) . . ?
C9' N6 C9 60.7(9) . . ?
C10' N6 C9 103.4(8) . . ?
C9' N6 C10 113.1(12) . . ?
C10' N6 C10 18.5(8) . . ?
C9 N6 C10 118.7(4) . . ?
C9' N6 P3 124.2(9) . . ?
C10' N6 P3 117.7(7) . . ?
C9 N6 P3 116.5(3) . . ?
C10 N6 P3 113.9(4) . . ?
N6 C10 C11 114.1(5) . . ?
N6 C10 H10A 108.7 . . ?
C11 C10 H10A 108.7 . . ?
N6 C10 H10B 108.7 . . ?
C11 C10 H10B 108.7 . . ?
H10A C10 H10B 107.6 . . ?
C12 C11 C10 112.8(5) . . ?
C12 C11 H11A 109.0 . . ?
C10 C11 H11A 109.0 . . ?
C12 C11 H11B 109.0 . . ?
C10 C11 H11B 109.0 . . ?
H11A C11 H11B 107.8 . . ?
N7 C12 C11 111.1(5) . . ?
N7 C12 H12A 108(4) . . ?
C11 C12 H12A 115(4) . . ?
N7 C12 H12B 87(4) . . ?
C11 C12 H12B 109(5) . . ?
H12A C12 H12B 122(6) . . ?
C13 N7 C12 111.7(4) . . ?
C13 N7 P3 115.8(4) . . ?
C12 N7 P3 115.9(4) . . ?
N7 C13 C14 113.8(5) . . ?
N7 C13 H13A 108.8 . . ?
C14 C13 H13A 108.8 . . ?
N7 C13 H13B 108.8 . . ?
C14 C13 H13B 108.8 . . ?
H13A C13 H13B 107.7 . . ?
C13 C14 H14A 109.5 . . ?
C13 C14 H14B 109.5 . . ?
H14A C14 H14B 109.5 . . ?
C13 C14 H14C 109.5 . . ?
H14A C14 H14C 109.5 . . ?
H14B C14 H14C 109.5 . . ?
N6 C9' C8 114.6(12) . . ?
N6 C9' H9C 108.6 . . ?
C8 C9' H9C 108.6 . . ?
N6 C9' H9D 108.6 . . ?
C8 C9' H9D 108.6 . . ?
H9C C9' H9D 107.6 . . ?
N6 C10' C11' 106.2(12) . . ?
N6 C10' H10C 110.5 . . ?
C11' C10' H10C 110.5 . . ?
N6 C10' H10D 110.5 . . ?
C11' C10' H10D 110.5 . . ?
H10C C10' H10D 108.7 . . ?
C10' C11' C12' 118.1(16) . . ?
C10' C11' H11C 107.8 . . ?
C12' C11' H11C 107.8 . . ?
C10' C11' H11D 107.8 . . ?
C12' C11' H11D 107.8 . . ?
H11C C11' H11D 107.1 . . ?
N7' C12' C11' 112.5(14) . . ?
N7' C12' H12B 66(10) . . ?
C11' C12' H12B 170(10) . . ?
N7' C12' H12C 109.1 . . ?
C11' C12' H12C 109.1 . . ?
H12B C12' H12C 80.8 . . ?
N7' C12' H12D 109.1 . . ?
C11' C12' H12D 109.1 . . ?
H12B C12' H12D 63.4 . . ?
H12C C12' H12D 107.8 . . ?
C13' N7' C12' 119.7(15) . . ?
C13' N7' P3 111.2(11) . . ?
C12' N7' P3 110.8(12) . . ?
C13' N7' H12B 124(4) . . ?
C12' N7' H12B 12(4) . . ?
P3 N7' H12B 115(4) . . ?
N7' C13' C14' 108.2(14) . . ?
N7' C13' H13C 110.1 . . ?
C14' C13' H13C 110.1 . . ?
N7' C13' H13D 110.1 . . ?
C14' C13' H13D 110.1 . . ?
H13C C13' H13D 108.4 . . ?
C13' C14' H14D 109.5 . . ?
C13' C14' H14E 109.5 . . ?
H14D C14' H14E 109.5 . . ?
C13' C14' H14F 109.5 . . ?
H14D C14' H14F 109.5 . . ?
H14E C14' H14F 109.5 . . ?

loop_
_geom_bond_atom_site_label_1
_geom_bond_atom_site_label_2
_geom_bond_distance
_geom_bond_site_symmetry_2
_geom_bond_publ_flag
P1 O1 1.474(3) . ?
P1 N1 1.589(3) . ?
P1 N2 1.672(4) . ?
P1 H1 1.39(5) . ?
N1 P3 1.568(4) . ?
N2 P2 1.659(5) . ?
N2 H2 0.73(6) . ?
N3 P2 1.565(4) . ?
N3 P3 1.602(4) . ?
P2 N5' 1.594(7) . ?
P2 N4 1.640(6) . ?
P2 N4' 1.660(7) . ?
P2 N5 1.716(6) . ?
C1 C2 1.477(10) . ?
C1 H1A 0.9800 . ?
C1 H1B 0.9800 . ?
C1 H1C 0.9800 . ?
C2 N4 1.466(9) . ?
C2 H2A 0.9900 . ?
C2 H2B 0.9900 . ?
N4 C3 1.491(10) . ?
C3 C4 1.518(10) . ?
C3 H3A 0.9900 . ?
C3 H3B 0.9900 . ?
C4 C5 1.471(11) . ?
C4 H4A 0.9900 . ?
C4 H4B 0.9900 . ?
C5 N5 1.451(9) . ?
C5 H5A 0.9900 . ?
C5 H5B 0.9900 . ?
N5 C6 1.451(9) . ?
C6 C7 1.523(10) . ?
C6 H6A 0.9900 . ?
C6 H6B 0.9900 . ?
C7 H7A 0.9800 . ?
C7 H7B 0.9800 . ?
C7 H7C 0.9800 . ?
C1' C2' 1.559(12) . ?
C1' H1D 0.9800 . ?
C1' H1E 0.9800 . ?
C1' H1F 0.9800 . ?
C2' N4' 1.457(11) . ?
C2' H2C 0.9900 . ?
C2' H2D 0.9900 . ?
N4' C3' 1.473(11) . ?
C3' C4' 1.441(13) . ?
C3' H3C 0.9900 . ?
C3' H3D 0.9900 . ?
C4' C5' 1.385(13) . ?
C4' H4C 0.9900 . ?
C4' H4D 0.9900 . ?
C5' N5' 1.492(11) . ?
C5' H5C 0.9900 . ?
C5' H5D 0.9900 . ?
N5' C6' 1.463(11) . ?
C6' C7' 1.504(9) . ?
C6' H6C 0.9900 . ?
C6' H6D 0.9900 . ?
C7' H7D 0.9800 . ?
C7' H7E 0.9800 . ?
C7' H7F 0.9800 . ?
P3 N7' 1.588(12) . ?
P3 N6 1.665(3) . ?
P3 N7 1.711(5) . ?
C8 C9 1.503(5) . ?
C8 C9' 1.541(15) . ?
C8 H8A 0.9800 . ?
C8 H8B 0.9800 . ?
C8 H8C 0.9800 . ?
C8 H8D 0.9800 . ?
C8 H8E 0.9800 . ?
C8 H8F 0.9800 . ?
C9 N6 1.481(6) . ?
C9 H9A 0.9900 . ?
C9 H9B 0.9900 . ?
N6 C9' 1.412(14) . ?
N6 C10' 1.441(12) . ?
N6 C10 1.498(7) . ?
C10 C11 1.510(9) . ?
C10 H10A 0.9900 . ?
C10 H10B 0.9900 . ?
C11 C12 1.504(8) . ?
C11 H11A 0.9900 . ?
C11 H11B 0.9900 . ?
C12 N7 1.488(7) . ?
C12 H12A 0.98(7) . ?
C12 H12B 0.96(9) . ?
N7 C13 1.473(7) . ?
C13 C14 1.503(8) . ?
C13 H13A 0.9900 . ?
C13 H13B 0.9900 . ?
C14 H14A 0.9800 . ?
C14 H14B 0.9800 . ?
C14 H14C 0.9800 . ?
C9' H9C 0.9900 . ?
C9' H9D 0.9900 . ?
C10' C11' 1.482(15) . ?
C10' H10C 0.9900 . ?
C10' H10D 0.9900 . ?
C11' C12' 1.489(15) . ?
C11' H11C 0.9900 . ?
C11' H11D 0.9900 . ?
C12' N7' 1.480(15) . ?
C12' H12B 0.31(9) . ?
C12' H12C 0.9900 . ?
C12' H12D 0.9900 . ?
N7' C13' 1.468(14) . ?
N7' H12B 1.38(8) . ?
C13' C14' 1.526(15) . ?
C13' H13C 0.9900 . ?
C13' H13D 0.9900 . ?
C14' H14D 0.9800 . ?
C14' H14E 0.9800 . ?
C14' H14F 0.9800 . ?

loop_
_geom_hbond_atom_site_label_D
_geom_hbond_atom_site_label_H
_geom_hbond_atom_site_label_A
_geom_hbond_distance_DH
_geom_hbond_distance_HA
_geom_hbond_distance_DA
_geom_hbond_angle_DHA
_geom_hbond_site_symmetry_A
N2 H2 O1 0.73(6) 2.06(6) 2.772(5) 169(6) 2_755
